data_4104925
loop_
_publ_author_name
'Mio Kondo'
'Maai Uchikawa'
'Kosuke Namiki'
'Wen-Wei Zhang'
'Shoko Kume'
'Eiji Nishibori'
'Hiroyuki Suwa'
'Shinobu Aoyagi'
'Makoto Sakata'
'Masaki Murata'
'Yoshio Kobayashi'
'Hiroshi Nishihara'

_publ_contact_author_address
;
Department of Chemistry
University of Tokyo
7-3-1 Hongo, Bunkyo-ku,
Tokyo  Japan
;
_publ_contact_author_email nisihara@chem.s.u-tokyo.ac.jp
_publ_contact_author_fax '+81 3 5841 4346'
_publ_contact_author_name 'Hiroshi Nishihara'
_publ_contact_author_phone '+81 3 5841 8063'
_publ_section_title
;
 Counterion-Dependent Valence Tautomerization of Ferrocenyl-Conjugated
 Pyrylium Salts
;
_journal_name_full 'Journal of the American Chemical Society'
_journal_page_first 12112
_journal_page_last 12124
_journal_paper_doi 10.1021/ja900393e
_journal_volume 131
_journal_year 2009
_chemical_absolute_configuration ad
_chemical_formula_moiety 'C26 H17 Fe O2, P F6 '
_chemical_formula_sum 'C26 H17 F6 Fe O2 P'
_chemical_formula_weight 562.22
_space_group_IT_number 33
_symmetry_cell_setting orthorhombic
_symmetry_Int_Tables_number 33
_symmetry_space_group_name_Hall 'P 2c -2n'
_symmetry_space_group_name_H-M 'P n a 21'
_audit_conform_dict_location ftp://ftp.iucr.org/pub/cif_core.dic
_audit_conform_dict_name cif_core.dic
_audit_conform_dict_version 2.3
_audit_creation_date 2006-02-23T09:52:05-00:00
_audit_creation_method 'WinGX routine CIF_UPDATE'
_cell_angle_alpha 90
_cell_angle_beta 90
_cell_angle_gamma 90
_cell_formula_units_Z 4
_cell_length_a 21.4729(11)
_cell_length_b 11.9441(8)
_cell_length_c 8.7948(5)
_cell_measurement_reflns_used 6058
_cell_measurement_temperature 273(2)
_cell_measurement_theta_max 27.5
_cell_measurement_theta_min 3.0
_cell_volume 2255.6(2)
_computing_structure_refinement 'SHELXL-97 (Sheldrick, 1997)'
_diffrn_detector_area_resol_mean 7.31
_diffrn_measured_fraction_theta_full 0.997
_diffrn_measured_fraction_theta_max 0.997
_diffrn_measurement_device_type 'Rigaku Mercury'
_diffrn_measurement_method \w
_diffrn_radiation_type MoK\a
_diffrn_radiation_wavelength 0.7107
_diffrn_reflns_av_R_equivalents 0.0328
_diffrn_reflns_limit_h_max 25
_diffrn_reflns_limit_h_min -27
_diffrn_reflns_limit_k_max 15
_diffrn_reflns_limit_k_min -15
_diffrn_reflns_limit_l_max 11
_diffrn_reflns_limit_l_min -11
_diffrn_reflns_number 17297
_diffrn_reflns_theta_full 27.48
_diffrn_reflns_theta_max 27.48
_diffrn_reflns_theta_min 3.03
_exptl_absorpt_coefficient_mu 0.812
_exptl_absorpt_correction_T_max 0.960
_exptl_absorpt_correction_T_min 0.863
_exptl_absorpt_correction_type multi-scan
_exptl_absorpt_process_details 'Jacobson, R. (1998) Private communication'
_exptl_crystal_colour black
_exptl_crystal_density_diffrn 1.655
_exptl_crystal_description block
_exptl_crystal_F_000 1136.00
_exptl_crystal_size_max 0.20
_exptl_crystal_size_mid 0.15
_exptl_crystal_size_min 0.05
_refine_diff_density_max 0.311
_refine_diff_density_min -0.268
_refine_ls_abs_structure_details 'Flack H D (1983), Acta Cryst. A39, 876-881'
_refine_ls_abs_structure_Flack -0.005(18)
_refine_ls_extinction_method none
_refine_ls_goodness_of_fit_ref 1.053
_refine_ls_hydrogen_treatment refall
_refine_ls_matrix_type full
_refine_ls_number_parameters 389
_refine_ls_number_reflns 5129
_refine_ls_number_restraints 430
_refine_ls_restrained_S_all 1.04
_refine_ls_R_factor_gt 0.0414
_refine_ls_shift/su_max 0.001
_refine_ls_structure_factor_coef Fsqd
_refine_ls_weighting_details 'calc w=1/[\s^2^(Fo^2^)+(0.0518P)^2^+0.0000P] where P=(Fo^2^+2Fc^2^)/3'
_refine_ls_weighting_scheme calc
_refine_ls_wR_factor_ref 0.0994
_reflns_number_gt 4010
_reflns_number_total 5129
_reflns_threshold_expression >2sigma(I)
_cod_data_source_file ja900393e_si_006.cif
_cod_data_source_block cba
_cod_database_code 4104925

loop_
_symmetry_equiv_pos_as_xyz
'x, y, z'
'-x+1/2, y+1/2, z+1/2'
'x+1/2, -y+1/2, z'
'-x, -y, z+1/2'

loop_
_atom_site_label
_atom_site_type_symbol
_atom_site_fract_x
_atom_site_fract_y
_atom_site_fract_z
_atom_site_U_iso_or_equiv
_atom_site_adp_type
_atom_site_occupancy
_atom_site_calc_flag
_atom_site_refinement_flags
_atom_site_disorder_group
_atom_site_disorder_assembly
C1 C 1.5924(5) 0.6715(4) 1.7931(6) 0.125(3) Uani 1 d U . .
H1 H 1.601 0.621 1.7154 0.15 Uiso 1 calc R . .
C2 C 1.5346(3) 0.7014(5) 1.8504(8) 0.102(2) Uani 1 d U . .
H2 H 1.4965 0.6734 1.8169 0.122 Uiso 1 calc R . .
C3 C 1.5420(3) 0.7763(5) 1.9606(7) 0.0981(18) Uani 1 d U . .
H3 H 1.51 0.809 2.0164 0.118 Uiso 1 calc R . .
C4 C 1.6021(4) 0.7970(5) 1.9784(6) 0.101(2) Uani 1 d U . .
H4 H 1.6187 0.8468 2.0488 0.122 Uiso 1 calc R . .
C5 C 1.6357(2) 0.7354(7) 1.8798(9) 0.110(2) Uani 1 d U . .
H5 H 1.6788 0.7348 1.8702 0.132 Uiso 1 calc R . .
C6 C 1.59160(16) 0.8840(3) 1.5433(4) 0.0518(8) Uani 1 d U . .
H6 H 1.6087 0.84 1.4667 0.062 Uiso 1 calc R . .
C7 C 1.52736(16) 0.8918(4) 1.5820(5) 0.0617(10) Uani 1 d U . .
H7 H 1.495 0.8533 1.5352 0.074 Uiso 1 calc R . .
C8 C 1.52139(15) 0.9673(3) 1.7028(5) 0.0637(11) Uani 1 d U . .
H8 H 1.484 0.9881 1.7481 0.076 Uiso 1 calc R . .
C9 C 1.58093(13) 1.0072(3) 1.7452(6) 0.0557(9) Uani 1 d U . .
H9 H 1.5898 1.0568 1.8238 0.067 Uiso 1 calc R . .
C10 C 1.62492(14) 0.9566(3) 1.6440(4) 0.0468(8) Uani 1 d U . .
C11 C 1.69154(14) 0.9712(2) 1.6515(4) 0.0408(7) Uani 1 d U . .
C12 C 1.72437(12) 1.0256(2) 1.7625(5) 0.0486(7) Uani 1 d U . .
H12 H 1.7032 1.0581 1.8434 0.058 Uiso 1 calc R . .
C13 C 1.78952(12) 1.0330(2) 1.7563(4) 0.0445(6) Uani 1 d U . .
C14 C 1.82645(16) 1.0861(3) 1.8676(5) 0.0616(10) Uani 1 d U . .
H14 H 1.8076 1.1211 1.95 0.074 Uiso 1 calc R . .
C15 C 1.88994(17) 1.0862(3) 1.8546(4) 0.0630(10) Uani 1 d U . .
H15 H 1.9139 1.1208 1.9292 0.076 Uiso 1 calc R . .
C16 C 1.91964(13) 1.0348(3) 1.7299(4) 0.0511(9) Uani 1 d U . .
H16 H 1.9629 1.0349 1.7242 0.061 Uiso 1 calc R . .
C17 C 1.88572(13) 0.9846(3) 1.6173(4) 0.0409(7) Uani 1 d U . .
C18 C 1.91595(13) 0.9269(3) 1.4880(4) 0.0442(7) Uani 1 d U . .
C19 C 1.87506(15) 0.8813(3) 1.3669(4) 0.0429(7) Uani 1 d U . .
C20 C 1.90113(17) 0.8334(3) 1.2393(5) 0.0613(10) Uani 1 d U . .
H20 H 1.9442 0.8298 1.23 0.074 Uiso 1 calc R . .
C21 C 1.8641(2) 0.7908(4) 1.1255(5) 0.0700(11) Uani 1 d U . .
H21 H 1.8821 0.7592 1.0395 0.084 Uiso 1 calc R . .
C22 C 1.8002(2) 0.7952(4) 1.1396(5) 0.0674(10) Uani 1 d U . .
H22 H 1.7753 0.767 1.0619 0.081 Uiso 1 calc R . .
C23 C 1.77274(13) 0.8401(3) 1.2650(5) 0.0511(7) Uani 1 d U . .
H23 H 1.7296 0.8417 1.273 0.061 Uiso 1 calc R . .
C24 C 1.80948(15) 0.8838(3) 1.3817(4) 0.0404(7) Uani 1 d U . .
C25 C 1.78381(12) 0.9325(2) 1.5175(3) 0.0358(6) Uani 1 d U . .
C26 C 1.81943(12) 0.9840(2) 1.6293(4) 0.0367(6) Uani 1 d U . .
P1 P 1.8276(3) 0.6434(5) 1.7089(6) 0.0415(12) Uani 0.567(10) d PDU 1 A
F1 F 1.7755(4) 0.6891(7) 1.6022(9) 0.103(3) Uani 0.567(10) d PDU 1 A
F2 F 1.8328(6) 0.7636(4) 1.7755(9) 0.105(3) Uani 0.567(10) d PDU 1 A
F3 F 1.8752(5) 0.6777(9) 1.5813(13) 0.131(5) Uani 0.567(10) d PDU 1 A
F4 F 1.8218(8) 0.5236(4) 1.6447(8) 0.145(5) Uani 0.567(10) d PDU 1 A
F5 F 1.7796(5) 0.6159(11) 1.8372(12) 0.096(4) Uani 0.567(10) d PDU 1 A
F6 F 1.8788(3) 0.6032(9) 1.8216(9) 0.116(3) Uani 0.567(10) d PDU 1 A
P2 P 1.8246(5) 0.6333(7) 1.7067(11) 0.060(3) Uani 0.433(10) d PDU 2 A
F7 F 1.8559(7) 0.6462(10) 1.5482(11) 0.113(5) Uani 0.433(10) d PDU 2 A
F8 F 1.7821(7) 0.7340(10) 1.681(2) 0.168(7) Uani 0.433(10) d PDU 2 A
F9 F 1.8771(7) 0.7131(13) 1.7658(13) 0.144(5) Uani 0.433(10) d PDU 2 A
F10 F 1.8671(5) 0.5295(10) 1.7330(15) 0.119(4) Uani 0.433(10) d PDU 2 A
F11 F 1.7742(5) 0.5562(11) 1.6374(11) 0.124(4) Uani 0.433(10) d PDU 2 A
F12 F 1.7960(8) 0.6140(13) 1.8658(15) 0.111(6) Uani 0.433(10) d PDU 2 A
Fe1 Fe 1.577837(17) 0.83748(3) 1.76429(6) 0.04402(13) Uani 1 d . . .
O1 O 1.72191(9) 0.92602(16) 1.5323(2) 0.0405(5) Uani 1 d U . .
O2 O 1.97265(10) 0.9180(2) 1.4813(3) 0.0646(7) Uani 1 d U . .

loop_
_atom_site_aniso_label
_atom_site_aniso_U_11
_atom_site_aniso_U_22
_atom_site_aniso_U_33
_atom_site_aniso_U_23
_atom_site_aniso_U_13
_atom_site_aniso_U_12
C1 0.265(8) 0.049(2) 0.061(4) 0.013(3) 0.032(5) 0.054(4)
C2 0.115(4) 0.078(3) 0.113(4) 0.043(3) -0.038(4) -0.050(3)
C3 0.094(4) 0.106(4) 0.095(4) 0.045(4) 0.040(3) 0.005(3)
C4 0.151(6) 0.090(4) 0.064(3) 0.026(3) -0.041(4) -0.047(4)
C5 0.057(3) 0.142(6) 0.130(5) 0.089(5) 0.010(3) 0.027(3)
C6 0.0445(18) 0.062(2) 0.049(2) 0.0094(18) -0.0004(16) -0.0019(16)
C7 0.0403(19) 0.079(3) 0.066(2) 0.020(2) -0.0175(18) -0.0113(18)
C8 0.0328(16) 0.064(2) 0.094(3) 0.020(2) 0.0033(17) 0.0072(14)
C9 0.0377(14) 0.0492(16) 0.080(3) 0.004(2) 0.0043(19) 0.0018(13)
C10 0.0339(15) 0.0475(18) 0.059(2) 0.0111(16) 0.0018(15) -0.0012(13)
C11 0.0372(15) 0.0412(16) 0.0438(16) 0.0038(13) 0.0031(14) -0.0029(12)
C12 0.0376(14) 0.0572(17) 0.0511(17) -0.0100(19) 0.0064(18) -0.0030(12)
C13 0.0346(13) 0.0498(15) 0.0491(16) -0.0019(17) -0.0013(16) -0.0016(11)
C14 0.0413(19) 0.086(3) 0.058(2) -0.015(2) 0.0032(16) 0.0002(17)
C15 0.046(2) 0.081(3) 0.061(2) -0.020(2) -0.0107(17) -0.0067(18)
C16 0.0314(14) 0.0563(17) 0.066(3) -0.0031(16) -0.0021(16) -0.0014(12)
C17 0.0327(14) 0.0449(17) 0.0450(17) 0.0046(14) -0.0008(13) -0.0022(12)
C18 0.0360(16) 0.0445(17) 0.0521(19) 0.0050(15) 0.0066(14) -0.0005(13)
C19 0.0406(17) 0.0394(16) 0.0488(18) 0.0052(15) 0.0067(14) -0.0012(12)
C20 0.0570(18) 0.064(2) 0.063(3) -0.0085(19) 0.018(2) -0.0001(16)
C21 0.075(3) 0.079(3) 0.055(2) -0.017(2) 0.013(2) 0.001(2)
C22 0.075(3) 0.077(3) 0.050(2) -0.014(2) -0.004(2) 0.005(2)
C23 0.0434(14) 0.0567(16) 0.0533(17) -0.0012(18) -0.002(2) 0.0012(14)
C24 0.0433(17) 0.0347(15) 0.0433(17) 0.0068(14) -0.0007(14) 0.0011(12)
C25 0.0287(13) 0.0325(14) 0.0461(17) 0.0108(12) 0.0012(12) 0.0011(11)
C26 0.0302(14) 0.0365(15) 0.0434(16) 0.0057(13) 0.0009(12) -0.0010(11)
P1 0.0425(19) 0.048(2) 0.0338(19) 0.0079(16) 0.0037(15) -0.0005(15)
F1 0.086(4) 0.123(7) 0.101(5) 0.044(4) -0.061(4) -0.014(4)
F2 0.175(8) 0.054(3) 0.087(4) 0.004(3) -0.006(5) -0.021(4)
F3 0.096(5) 0.123(7) 0.173(10) 0.086(7) 0.069(5) 0.032(5)
F4 0.310(15) 0.041(3) 0.084(5) -0.018(3) 0.027(7) 0.005(6)
F5 0.078(4) 0.093(6) 0.116(8) 0.049(5) 0.056(5) 0.020(3)
F6 0.091(4) 0.153(7) 0.103(5) 0.053(5) -0.017(4) 0.045(5)
P2 0.066(4) 0.043(3) 0.072(5) 0.013(3) -0.009(3) -0.002(2)
F7 0.171(11) 0.113(7) 0.055(4) -0.010(4) 0.057(5) -0.061(6)
F8 0.132(10) 0.081(7) 0.291(19) 0.118(10) 0.099(11) 0.065(7)
F9 0.165(10) 0.167(11) 0.100(6) -0.034(9) -0.007(8) -0.120(8)
F10 0.115(7) 0.116(7) 0.125(10) 0.035(7) 0.018(6) 0.072(6)
F11 0.104(6) 0.154(10) 0.114(7) 0.044(6) -0.051(5) -0.071(6)
F12 0.221(16) 0.069(7) 0.044(4) 0.001(4) 0.028(7) -0.013(9)
Fe1 0.03310(19) 0.0480(2) 0.0510(2) 0.0068(2) 0.0010(2) -0.00428(18)
O1 0.0314(10) 0.0372(10) 0.0528(13) 0.0051(9) 0.0012(9) -0.0008(8)
O2 0.0327(12) 0.092(2) 0.0692(16) -0.0071(15) 0.0081(11) 0.0023(12)

loop_
_atom_type_symbol
_atom_type_description
_atom_type_scat_dispersion_real
_atom_type_scat_dispersion_imag
_atom_type_scat_source
C C 0.0033 0.0016 'International Tables Vol C Tables 4.2.6.8 and 6.1.1.4'
H H 0 0 'International Tables Vol C Tables 4.2.6.8 and 6.1.1.4'
F F 0.0171 0.0103 'International Tables Vol C Tables 4.2.6.8 and 6.1.1.4'
Fe Fe 0.3463 0.8444 'International Tables Vol C Tables 4.2.6.8 and 6.1.1.4'
O O 0.0106 0.006 'International Tables Vol C Tables 4.2.6.8 and 6.1.1.4'
P P 0.1023 0.0942 'International Tables Vol C Tables 4.2.6.8 and 6.1.1.4'

loop_
_geom_angle_atom_site_label_1
_geom_angle_atom_site_label_2
_geom_angle_atom_site_label_3
_geom_angle
C2 C1 C5 104.6(5)
C2 C1 H1 127.7
C5 C1 H1 127.7
C3 C2 C1 109.3(5)
C3 C2 H2 125.4
C1 C2 H2 125.4
C4 C3 C2 109.2(6)
C4 C3 H3 125.4
C2 C3 H3 125.4
C3 C4 C5 110.1(6)
C3 C4 H4 124.9
C5 C4 H4 124.9
C4 C5 C1 106.7(5)
C4 C5 H5 126.6
C1 C5 H5 126.6
C7 C6 C10 107.2(3)
C7 C6 H6 126.4
C10 C6 H6 126.4
C8 C7 C6 108.2(3)
C8 C7 H7 125.9
C6 C7 H7 125.9
C7 C8 C9 109.5(3)
C7 C8 H8 125.2
C9 C8 H8 125.2
C8 C9 C10 106.9(4)
C8 C9 H9 126.6
C10 C9 H9 126.6
C6 C10 C9 108.1(3)
C6 C10 C11 126.6(3)
C9 C10 C11 125.1(3)
O1 C11 C12 119.7(3)
O1 C11 C10 113.4(3)
C12 C11 C10 126.9(3)
C11 C12 C13 121.1(3)
C11 C12 H12 119.5
C13 C12 H12 119.5
C12 C13 C14 124.2(3)
C12 C13 C26 117.2(3)
C14 C13 C26 118.6(3)
C15 C14 C13 120.2(3)
C15 C14 H14 119.9
C13 C14 H14 119.9
C14 C15 C16 121.0(3)
C14 C15 H15 119.5
C16 C15 H15 119.5
C17 C16 C15 120.9(3)
C17 C16 H16 119.6
C15 C16 H16 119.6
C16 C17 C26 118.6(3)
C16 C17 C18 121.8(3)
C26 C17 C18 119.5(3)
O2 C18 C17 121.0(3)
O2 C18 C19 121.5(3)
C17 C18 C19 117.6(3)
C20 C19 C24 119.2(3)
C20 C19 C18 119.8(3)
C24 C19 C18 121.0(3)
C21 C20 C19 120.7(3)
C21 C20 H20 119.6
C19 C20 H20 119.6
C20 C21 C22 119.8(4)
C20 C21 H21 120.1
C22 C21 H21 120.1
C23 C22 C21 121.2(4)
C23 C22 H22 119.4
C21 C22 H22 119.4
C22 C23 C24 119.9(3)
C22 C23 H23 120
C24 C23 H23 120
C23 C24 C19 119.2(3)
C23 C24 C25 123.0(3)
C19 C24 C25 117.8(3)
O1 C25 C26 120.3(3)
O1 C25 C24 116.0(3)
C26 C25 C24 123.8(3)
C25 C26 C13 119.4(3)
C25 C26 C17 119.9(3)
C13 C26 C17 120.6(3)
F4 P1 F2 179.2(6)
F4 P1 F6 90.2(6)
F2 P1 F6 89.6(6)
F4 P1 F1 92.7(6)
F2 P1 F1 87.5(5)
F6 P1 F1 176.9(6)
F4 P1 F5 90.9(6)
F2 P1 F5 88.3(6)
F6 P1 F5 86.7(5)
F1 P1 F5 92.0(6)
F4 P1 F3 91.8(6)
F2 P1 F3 89.0(6)
F6 P1 F3 94.3(5)
F1 P1 F3 86.9(6)
F5 P1 F3 177.1(7)
F8 P2 F11 89.6(10)
F8 P2 F12 90.8(10)
F11 P2 F12 89.5(8)
F8 P2 F10 179.2(10)
F11 P2 F10 89.7(7)
F12 P2 F10 88.9(8)
F8 P2 F7 92.7(9)
F11 P2 F7 90.5(8)
F12 P2 F7 176.5(11)
F10 P2 F7 87.7(8)
F8 P2 F9 90.0(8)
F11 P2 F9 176.1(9)
F12 P2 F9 94.4(9)
F10 P2 F9 90.8(9)
F7 P2 F9 85.7(7)
C25 O1 C11 122.2(2)

loop_
_geom_bond_atom_site_label_1
_geom_bond_atom_site_label_2
_geom_bond_distance
C1 C2 1.387(9)
C1 C5 1.424(9)
C1 H1 0.93
C2 C3 1.329(8)
C2 H2 0.93
C3 C4 1.324(8)
C3 H3 0.93
C4 C5 1.346(8)
C4 H4 0.93
C5 H5 0.93
C6 C7 1.424(5)
C6 C10 1.431(5)
C6 H6 0.93
C7 C8 1.399(6)
C7 H7 0.93
C8 C9 1.415(4)
C8 H8 0.93
C9 C10 1.432(5)
C9 H9 0.93
C10 C11 1.443(4)
C11 O1 1.347(4)
C11 C12 1.368(5)
C12 C13 1.403(3)
C12 H12 0.93
C13 C14 1.410(5)
C13 C26 1.415(5)
C14 C15 1.368(5)
C14 H14 0.93
C15 C16 1.409(5)
C15 H15 0.93
C16 C17 1.368(4)
C16 H16 0.93
C17 C26 1.427(4)
C17 C18 1.479(4)
C18 O2 1.224(3)
C18 C19 1.484(5)
C19 C20 1.379(5)
C19 C24 1.414(4)
C20 C21 1.376(6)
C20 H20 0.93
C21 C22 1.379(5)
C21 H21 0.93
C22 C23 1.361(6)
C22 H22 0.93
C23 C24 1.395(5)
C23 H23 0.93
C24 C25 1.439(4)
C25 O1 1.338(3)
C25 C26 1.390(4)
P1 F4 1.544(7)
P1 F2 1.554(8)
P1 F6 1.557(8)
P1 F1 1.558(8)
P1 F5 1.563(8)
P1 F3 1.573(9)
P2 F8 1.527(10)
P2 F11 1.545(11)
P2 F12 1.545(12)
P2 F10 1.557(10)
P2 F7 1.555(11)
P2 F9 1.565(11)
